data_2222852
loop_
_publ_author_name
'Zheng, Chang-Zheng'
'Ji, Chang-You'
'Chang, Xiu-Li'
'Zhang, Chao-Hua'

_publ_section_title {<i>N</i>'-[(<i>E</i>)-(5-Bromo-2-oxidophenyl)(phenyl)methylene]benzohydrazidato}pyridinenickel(II)
_journal_coeditor_code RK2149
_journal_issue 8
_journal_name_full 'Acta Crystallographica Section E'
_journal_page_first m965
_journal_paper_doi 10.1107/S1600536809028207
_journal_volume 65
_journal_year 2009
_chemical_formula_iupac '[Ni (C20 H13 Br N2 O2) (C5 H5 N)]'
_chemical_formula_moiety 'C25 H18 Br N3 Ni O2'
_chemical_formula_sum 'C25 H18 Br N3 Ni O2'
_chemical_formula_weight 531.01
_chemical_melting_point 330
_chemical_name_systematic
;
{<i>N</i>'-[(<i>E</i>)-(5-Bromo-2-
oxidophenyl)(phenyl)methylene]benzohydrazidato}pyridinenickel(II)
;
_space_group_IT_number 14
_symmetry_cell_setting monoclinic
_symmetry_space_group_name_Hall '-P 2ybc'
_symmetry_space_group_name_H-M 'P 1 21/c 1'
_atom_sites_solution_hydrogens geom
_atom_sites_solution_primary direct
_atom_sites_solution_secondary difmap
_audit_creation_method SHELXL97
_cell_angle_alpha 90.00
_cell_angle_beta 108.597(4)
_cell_angle_gamma 90.00
_cell_formula_units_Z 8
_cell_length_a 22.638(5)
_cell_length_b 10.628(2)
_cell_length_c 19.302(4)
_cell_measurement_reflns_used 3249
_cell_measurement_temperature 295(2)
_cell_measurement_theta_max 20.47
_cell_measurement_theta_min 2.68
_cell_volume 4401.5(16)
_computing_cell_refinement '<i>SAINT</i> (Bruker, 2005)'
_computing_data_collection '<i>APEX2</i> (Bruker, 2005)'
_computing_data_reduction '<i>SAINT</i> (Bruker, 2005)'
_computing_molecular_graphics '<i>SHELXTL</i> (Sheldrick, 2008)'
_computing_publication_material '<i>SHELXTL</i> (Sheldrick, 2008)'
_computing_structure_refinement '<i>SHELXL97</i> (Sheldrick, 2008)'
_computing_structure_solution '<i>SHELXS97</i> (Sheldrick, 2008)'
_diffrn_ambient_temperature 295(2)
_diffrn_measured_fraction_theta_full 0.999
_diffrn_measured_fraction_theta_max 0.999
_diffrn_measurement_device_type 'Bruker APEXII CCD area-detector'
_diffrn_measurement_method '\f and \w'
_diffrn_radiation_monochromator graphite
_diffrn_radiation_source 'fine--focus sealed tube'
_diffrn_radiation_type MoK\a
_diffrn_radiation_wavelength 0.71073
_diffrn_reflns_av_R_equivalents 0.0536
_diffrn_reflns_av_sigmaI/netI 0.0644
_diffrn_reflns_limit_h_max 26
_diffrn_reflns_limit_h_min -26
_diffrn_reflns_limit_k_max 12
_diffrn_reflns_limit_k_min -11
_diffrn_reflns_limit_l_max 22
_diffrn_reflns_limit_l_min -22
_diffrn_reflns_number 22758
_diffrn_reflns_theta_full 25.05
_diffrn_reflns_theta_max 25.05
_diffrn_reflns_theta_min 0.95
_exptl_absorpt_coefficient_mu 2.725
_exptl_absorpt_correction_T_max 0.8115
_exptl_absorpt_correction_T_min 0.6696
_exptl_absorpt_correction_type multi-scan
_exptl_absorpt_process_details '(SADABS; Bruker, 2005)'
_exptl_crystal_colour red
_exptl_crystal_density_diffrn 1.603
_exptl_crystal_density_method 'not measured'
_exptl_crystal_description block
_exptl_crystal_F_000 2144
_exptl_crystal_size_max 0.16
_exptl_crystal_size_mid 0.12
_exptl_crystal_size_min 0.08
_refine_diff_density_max 0.984
_refine_diff_density_min -0.641
_refine_ls_extinction_method none
_refine_ls_goodness_of_fit_ref 1.005
_refine_ls_hydrogen_treatment constr
_refine_ls_matrix_type full
_refine_ls_number_parameters 577
_refine_ls_number_reflns 7792
_refine_ls_number_restraints 0
_refine_ls_restrained_S_all 1.005
_refine_ls_R_factor_all 0.0896
_refine_ls_R_factor_gt 0.0446
_refine_ls_shift/su_max 0.001
_refine_ls_shift/su_mean 0.000
_refine_ls_structure_factor_coef Fsqd
_refine_ls_weighting_details 'calc w=1/[\s^2^(Fo^2^)+(0.0499P)^2^+2.599P] where P=(Fo^2^+2Fc^2^)/3'
_refine_ls_weighting_scheme calc
_refine_ls_wR_factor_gt 0.0963
_refine_ls_wR_factor_ref 0.1195
_reflns_number_gt 4790
_reflns_number_total 7792
_reflns_threshold_expression I>2\s(I)
_cod_data_source_file rk2149.cif
_cod_data_source_block I
_cod_original_sg_symbol_H-M 'P 21/c'
_cod_database_code 2222852
_cod_database_fobs_code 2222852

loop_
_symmetry_equiv_pos_as_xyz
'x, y, z'
'-x, y+1/2, -z+1/2'
'-x, -y, -z'
'x, -y-1/2, z-1/2'

loop_
_atom_site_type_symbol
_atom_site_label
_atom_site_fract_x
_atom_site_fract_y
_atom_site_fract_z
_atom_site_U_iso_or_equiv
_atom_site_adp_type
_atom_site_calc_flag
_atom_site_refinement_flags
_atom_site_occupancy
_atom_site_disorder_assembly
_atom_site_disorder_group
Ni Ni1 0.45264(3) 0.42546(5) 0.35981(3) 0.04172(18) Uani d . 1 . .
Ni Ni2 0.06865(3) 0.81105(6) 0.09736(3) 0.04584(19) Uani d . 1 . .
Br Br1 0.75838(3) 0.56368(6) 0.62155(3) 0.0690(2) Uani d . 1 . .
Br Br2 0.08512(3) 1.22986(6) -0.19492(3) 0.0750(2) Uani d . 1 . .
O O1 0.51622(15) 0.3521(3) 0.42990(17) 0.0482(9) Uani d . 1 . .
O O2 0.38672(15) 0.5023(3) 0.29245(16) 0.0459(8) Uani d . 1 . .
O O3 0.04179(16) 0.8259(3) -0.00067(17) 0.0531(9) Uani d . 1 . .
O O4 0.09816(16) 0.7926(3) 0.19701(17) 0.0528(9) Uani d . 1 . .
N N1 0.45027(19) 0.6751(4) 0.3254(2) 0.0454(10) Uani d . 1 . .
N N2 0.48688(19) 0.5832(3) 0.3720(2) 0.0424(10) Uani d . 1 . .
N N3 0.14700(19) 0.9788(4) 0.1884(2) 0.0481(10) Uani d . 1 . .
N N4 0.11546(18) 0.9555(4) 0.1141(2) 0.0445(10) Uani d . 1 . .
N N5 0.4137(2) 0.2629(4) 0.3344(2) 0.0451(10) Uani d . 1 . .
N N6 0.0205(2) 0.6599(4) 0.0883(2) 0.0479(10) Uani d . 1 . .
C C1 0.5666(2) 0.4064(4) 0.4720(2) 0.0407(12) Uani d . 1 . .
C C2 0.6088(2) 0.3323(5) 0.5247(3) 0.0487(13) Uani d . 1 . .
H H2 0.5983 0.2490 0.5296 0.058 Uiso calc R 1 . .
C C3 0.6643(3) 0.3755(5) 0.5691(3) 0.0525(14) Uani d . 1 . .
H H3 0.6913 0.3226 0.6031 0.063 Uiso calc R 1 . .
C C4 0.6800(2) 0.5010(5) 0.5629(3) 0.0465(13) Uani d . 1 . .
C C5 0.6392(2) 0.5776(5) 0.5140(3) 0.0441(12) Uani d . 1 . .
H H5 0.6501 0.6613 0.5112 0.053 Uiso calc R 1 . .
C C6 0.5815(2) 0.5355(4) 0.4681(2) 0.0381(11) Uani d . 1 . .
C C7 0.5394(2) 0.6220(4) 0.4173(2) 0.0382(11) Uani d . 1 . .
C C8 0.5575(2) 0.7570(4) 0.4182(2) 0.0397(11) Uani d . 1 . .
C C9 0.5777(2) 0.8056(5) 0.3638(3) 0.0524(13) Uani d . 1 . .
H H9 0.5778 0.7555 0.3244 0.063 Uiso calc R 1 . .
C C10 0.5978(3) 0.9289(5) 0.3675(3) 0.0611(15) Uani d . 1 . .
H H10 0.6121 0.9609 0.3309 0.073 Uiso calc R 1 . .
C C11 0.5970(3) 1.0040(5) 0.4246(3) 0.0625(16) Uani d . 1 . .
H H11 0.6108 1.0868 0.4271 0.075 Uiso calc R 1 . .
C C12 0.5758(3) 0.9569(5) 0.4778(3) 0.0674(17) Uani d . 1 . .
H H12 0.5746 1.0081 0.5164 0.081 Uiso calc R 1 . .
C C13 0.5561(3) 0.8340(5) 0.4747(3) 0.0547(14) Uani d . 1 . .
H H13 0.5418 0.8027 0.5113 0.066 Uiso calc R 1 . .
C C14 0.3990(2) 0.6205(5) 0.2858(3) 0.0439(12) Uani d . 1 . .
C C15 0.3525(2) 0.6938(4) 0.2296(2) 0.0439(12) Uani d . 1 . .
C C16 0.3697(3) 0.7823(5) 0.1885(3) 0.0534(14) Uani d . 1 . .
H H16 0.4117 0.7997 0.1972 0.064 Uiso calc R 1 . .
C C17 0.3247(3) 0.8469(5) 0.1335(3) 0.0658(17) Uani d . 1 . .
H H17 0.3367 0.9064 0.1053 0.079 Uiso calc R 1 . .
C C18 0.2630(3) 0.8227(6) 0.1214(3) 0.0649(16) Uani d . 1 . .
H H18 0.2328 0.8650 0.0846 0.078 Uiso calc R 1 . .
C C19 0.2459(3) 0.7356(5) 0.1637(3) 0.0662(16) Uani d . 1 . .
H H19 0.2038 0.7204 0.1563 0.079 Uiso calc R 1 . .
C C20 0.2902(3) 0.6707(5) 0.2168(3) 0.0528(14) Uani d . 1 . .
H H20 0.2781 0.6104 0.2444 0.063 Uiso calc R 1 . .
C C21 0.3517(3) 0.2521(5) 0.3074(3) 0.0586(15) Uani d . 1 . .
H H21 0.3276 0.3246 0.3016 0.070 Uiso calc R 1 . .
C C22 0.3222(3) 0.1399(6) 0.2881(3) 0.0726(17) Uani d . 1 . .
H H22 0.2790 0.1363 0.2694 0.087 Uiso calc R 1 . .
C C23 0.3569(3) 0.0329(6) 0.2967(3) 0.0733(18) Uani d . 1 . .
H H23 0.3376 -0.0450 0.2845 0.088 Uiso calc R 1 . .
C C24 0.4199(3) 0.0412(5) 0.3230(3) 0.0665(17) Uani d . 1 . .
H H24 0.4444 -0.0308 0.3292 0.080 Uiso calc R 1 . .
C C25 0.4470(3) 0.1572(5) 0.3405(3) 0.0575(15) Uani d . 1 . .
H H25 0.4903 0.1627 0.3573 0.069 Uiso calc R 1 . .
C C26 0.0544(2) 0.9173(5) -0.0393(3) 0.0445(12) Uani d . 1 . .
C C27 0.0255(2) 0.9109(5) -0.1155(3) 0.0513(13) Uani d . 1 . .
H H27 -0.0002 0.8426 -0.1348 0.062 Uiso calc R 1 . .
C C28 0.0335(2) 1.0006(5) -0.1624(3) 0.0550(14) Uani d . 1 . .
H H28 0.0134 0.9946 -0.2124 0.066 Uiso calc R 1 . .
C C29 0.0727(2) 1.1011(5) -0.1327(3) 0.0485(13) Uani d . 1 . .
C C30 0.1021(2) 1.1097(5) -0.0600(3) 0.0458(12) Uani d . 1 . .
H H30 0.1283 1.1777 -0.0421 0.055 Uiso calc R 1 . .
C C31 0.0942(2) 1.0188(4) -0.0103(2) 0.0421(12) Uani d . 1 . .
C C32 0.1244(2) 1.0355(4) 0.0670(3) 0.0423(12) Uani d . 1 . .
C C33 0.1665(2) 1.1473(5) 0.0940(3) 0.0466(13) Uani d . 1 . .
C C34 0.1508(3) 1.2401(5) 0.1358(3) 0.0575(14) Uani d . 1 . .
H H34 0.1154 1.2313 0.1497 0.069 Uiso calc R 1 . .
C C35 0.1880(3) 1.3452(6) 0.1565(3) 0.0710(17) Uani d . 1 . .
H H35 0.1776 1.4078 0.1843 0.085 Uiso calc R 1 . .
C C36 0.2398(3) 1.3567(6) 0.1360(4) 0.0786(19) Uani d . 1 . .
H H36 0.2649 1.4275 0.1501 0.094 Uiso calc R 1 . .
C C37 0.2558(3) 1.2651(6) 0.0947(3) 0.0729(18) Uani d . 1 . .
H H37 0.2914 1.2742 0.0810 0.087 Uiso calc R 1 . .
C C38 0.2193(3) 1.1616(5) 0.0740(3) 0.0556(14) Uani d . 1 . .
H H38 0.2301 1.0998 0.0461 0.067 Uiso calc R 1 . .
C C39 0.1347(2) 0.8865(5) 0.2267(3) 0.0479(13) Uani d . 1 . .
C C40 0.1637(2) 0.8869(5) 0.3062(3) 0.0511(14) Uani d . 1 . .
C C41 0.1625(3) 0.7808(6) 0.3465(3) 0.0635(16) Uani d . 1 . .
H H41 0.1416 0.7094 0.3235 0.076 Uiso calc R 1 . .
C C42 0.1923(3) 0.7798(7) 0.4212(3) 0.0754(18) Uani d . 1 . .
H H42 0.1915 0.7074 0.4480 0.090 Uiso calc R 1 . .
C C43 0.2224(3) 0.8831(8) 0.4554(3) 0.086(2) Uani d . 1 . .
H H43 0.2424 0.8806 0.5056 0.103 Uiso calc R 1 . .
C C44 0.2240(3) 0.9913(7) 0.4179(3) 0.084(2) Uani d . 1 . .
H H44 0.2442 1.0626 0.4420 0.100 Uiso calc R 1 . .
C C45 0.1948(3) 0.9922(6) 0.3428(3) 0.0655(16) Uani d . 1 . .
H H45 0.1961 1.0648 0.3164 0.079 Uiso calc R 1 . .
C C46 0.0367(3) 0.5674(5) 0.1383(3) 0.0603(15) Uani d . 1 . .
H H46 0.0733 0.5757 0.1775 0.072 Uiso calc R 1 . .
C C47 0.0011(3) 0.4611(5) 0.1337(3) 0.0710(18) Uani d . 1 . .
H H47 0.0138 0.3983 0.1688 0.085 Uiso calc R 1 . .
C C48 -0.0532(3) 0.4483(5) 0.0768(3) 0.0689(17) Uani d . 1 . .
H H48 -0.0783 0.3776 0.0731 0.083 Uiso calc R 1 . .
C C49 -0.0696(3) 0.5409(5) 0.0261(3) 0.0593(15) Uani d . 1 . .
H H49 -0.1064 0.5346 -0.0130 0.071 Uiso calc R 1 . .
C C50 -0.0321(3) 0.6433(5) 0.0323(3) 0.0525(14) Uani d . 1 . .
H H50 -0.0435 0.7045 -0.0040 0.063 Uiso calc R 1 . .

loop_
_atom_site_aniso_label
_atom_site_aniso_U_11
_atom_site_aniso_U_22
_atom_site_aniso_U_33
_atom_site_aniso_U_12
_atom_site_aniso_U_13
_atom_site_aniso_U_23
Ni1 0.0482(4) 0.0334(3) 0.0423(4) 0.0018(3) 0.0126(3) 0.0002(3)
Ni2 0.0512(4) 0.0451(4) 0.0404(4) -0.0004(3) 0.0134(3) 0.0040(3)
Br1 0.0527(4) 0.0775(4) 0.0669(4) 0.0002(3) 0.0053(3) 0.0001(3)
Br2 0.0966(5) 0.0765(4) 0.0472(3) -0.0218(4) 0.0162(3) 0.0117(3)
O1 0.054(2) 0.0325(19) 0.053(2) -0.0032(16) 0.0097(18) 0.0049(16)
O2 0.052(2) 0.035(2) 0.045(2) -0.0031(16) 0.0067(16) -0.0012(16)
O3 0.067(2) 0.048(2) 0.0408(19) -0.0117(18) 0.0115(17) 0.0047(17)
O4 0.056(2) 0.058(2) 0.043(2) -0.0069(19) 0.0137(17) 0.0020(18)
N1 0.053(3) 0.034(2) 0.046(2) 0.006(2) 0.012(2) 0.006(2)
N2 0.052(3) 0.036(2) 0.039(2) 0.003(2) 0.013(2) 0.0034(19)
N3 0.051(3) 0.052(3) 0.037(2) 0.002(2) 0.009(2) 0.003(2)
N4 0.043(3) 0.053(3) 0.035(2) 0.004(2) 0.0089(19) 0.003(2)
N5 0.053(3) 0.038(2) 0.044(2) 0.000(2) 0.015(2) -0.0012(19)
N6 0.056(3) 0.044(3) 0.045(2) 0.001(2) 0.018(2) 0.005(2)
C1 0.046(3) 0.039(3) 0.039(3) 0.005(2) 0.016(2) -0.001(2)
C2 0.060(4) 0.035(3) 0.048(3) 0.007(3) 0.014(3) 0.003(2)
C3 0.057(4) 0.053(4) 0.045(3) 0.012(3) 0.013(3) 0.004(3)
C4 0.043(3) 0.056(4) 0.039(3) 0.002(3) 0.012(2) -0.004(3)
C5 0.049(3) 0.042(3) 0.046(3) -0.003(3) 0.020(3) -0.001(2)
C6 0.040(3) 0.040(3) 0.035(3) 0.000(2) 0.013(2) -0.001(2)
C7 0.044(3) 0.034(3) 0.040(3) 0.003(2) 0.017(2) -0.002(2)
C8 0.037(3) 0.040(3) 0.041(3) 0.002(2) 0.010(2) 0.008(2)
C9 0.059(4) 0.051(3) 0.050(3) 0.000(3) 0.021(3) 0.005(3)
C10 0.066(4) 0.055(4) 0.070(4) -0.001(3) 0.033(3) 0.023(3)
C11 0.060(4) 0.041(3) 0.081(4) -0.006(3) 0.015(3) 0.009(3)
C12 0.099(5) 0.046(4) 0.062(4) -0.010(3) 0.032(4) -0.004(3)
C13 0.079(4) 0.040(3) 0.052(3) -0.009(3) 0.030(3) 0.002(3)
C14 0.048(3) 0.046(3) 0.038(3) 0.003(3) 0.014(3) -0.002(2)
C15 0.059(4) 0.033(3) 0.038(3) 0.006(3) 0.012(2) -0.006(2)
C16 0.056(4) 0.052(3) 0.053(3) 0.004(3) 0.017(3) 0.002(3)
C17 0.088(5) 0.058(4) 0.056(4) 0.016(4) 0.030(3) 0.016(3)
C18 0.070(5) 0.063(4) 0.053(4) 0.017(3) 0.008(3) 0.004(3)
C19 0.049(4) 0.060(4) 0.079(4) 0.011(3) 0.007(3) -0.007(3)
C20 0.058(4) 0.041(3) 0.055(3) 0.006(3) 0.012(3) -0.001(3)
C21 0.058(4) 0.046(3) 0.073(4) -0.001(3) 0.023(3) -0.004(3)
C22 0.058(4) 0.062(4) 0.096(5) -0.010(4) 0.022(4) -0.008(4)
C23 0.088(5) 0.049(4) 0.081(4) -0.020(4) 0.025(4) -0.020(3)
C24 0.079(5) 0.037(3) 0.077(4) 0.007(3) 0.015(4) -0.008(3)
C25 0.065(4) 0.044(3) 0.058(3) 0.008(3) 0.012(3) -0.005(3)
C26 0.052(3) 0.041(3) 0.042(3) 0.002(3) 0.018(2) -0.002(2)
C27 0.061(4) 0.046(3) 0.045(3) -0.015(3) 0.015(3) -0.008(3)
C28 0.063(4) 0.062(4) 0.039(3) -0.004(3) 0.014(3) 0.001(3)
C29 0.056(3) 0.050(3) 0.042(3) 0.000(3) 0.019(3) 0.003(3)
C30 0.050(3) 0.044(3) 0.041(3) -0.005(2) 0.012(2) -0.004(2)
C31 0.046(3) 0.043(3) 0.040(3) 0.004(2) 0.018(2) 0.000(2)
C32 0.044(3) 0.041(3) 0.043(3) 0.003(2) 0.016(2) 0.001(2)
C33 0.051(3) 0.042(3) 0.040(3) -0.002(3) 0.005(2) 0.003(2)
C34 0.058(4) 0.057(4) 0.052(3) 0.001(3) 0.009(3) -0.008(3)
C35 0.087(5) 0.053(4) 0.064(4) 0.002(4) 0.012(4) -0.019(3)
C36 0.080(5) 0.061(4) 0.078(5) -0.021(4) 0.001(4) -0.014(4)
C37 0.067(4) 0.076(4) 0.072(4) -0.023(4) 0.017(3) -0.006(4)
C38 0.056(4) 0.052(3) 0.058(3) -0.004(3) 0.017(3) -0.007(3)
C39 0.048(3) 0.056(4) 0.039(3) 0.011(3) 0.013(3) 0.000(3)
C40 0.051(3) 0.061(4) 0.044(3) 0.010(3) 0.018(3) 0.004(3)
C41 0.071(4) 0.067(4) 0.050(3) 0.010(3) 0.015(3) 0.005(3)
C42 0.086(5) 0.082(5) 0.054(4) 0.015(4) 0.016(4) 0.016(4)
C43 0.082(5) 0.118(6) 0.047(4) 0.010(5) 0.006(3) 0.005(4)
C44 0.091(5) 0.094(5) 0.062(4) -0.009(4) 0.019(4) 0.008(4)
C45 0.070(4) 0.070(4) 0.052(4) -0.004(3) 0.013(3) 0.006(3)
C46 0.082(4) 0.053(4) 0.047(3) 0.002(3) 0.022(3) 0.002(3)
C47 0.116(6) 0.048(4) 0.050(4) -0.003(4) 0.028(4) 0.006(3)
C48 0.095(5) 0.056(4) 0.064(4) -0.016(3) 0.037(4) -0.001(3)
C49 0.062(4) 0.058(4) 0.059(4) -0.006(3) 0.020(3) 0.001(3)
C50 0.059(4) 0.050(3) 0.053(3) 0.002(3) 0.023(3) 0.005(3)

loop_
_atom_type_symbol
_atom_type_description
_atom_type_scat_dispersion_real
_atom_type_scat_dispersion_imag
_atom_type_scat_source
C C 0.0033 0.0016 'International Tables Vol C Tables 4.2.6.8 and 6.1.1.4'
H H 0.0000 0.0000 'International Tables Vol C Tables 4.2.6.8 and 6.1.1.4'
N N 0.0061 0.0033 'International Tables Vol C Tables 4.2.6.8 and 6.1.1.4'
O O 0.0106 0.0060 'International Tables Vol C Tables 4.2.6.8 and 6.1.1.4'
Ni Ni 0.3393 1.1124 'International Tables Vol C Tables 4.2.6.8 and 6.1.1.4'
Br Br -0.2901 2.4595 'International Tables Vol C Tables 4.2.6.8 and 6.1.1.4'

loop_
_geom_angle_atom_site_label_1
_geom_angle_atom_site_label_2
_geom_angle_atom_site_label_3
_geom_angle_site_symmetry_1
_geom_angle_site_symmetry_3
_geom_angle
_geom_angle_publ_flag
O1 Ni1 O2 . . 177.13(15) ?
O1 Ni1 N2 . . 95.47(16) ?
O2 Ni1 N2 . . 84.18(16) ?
O1 Ni1 N5 . . 89.70(16) ?
O2 Ni1 N5 . . 90.88(16) ?
N2 Ni1 N5 . . 173.05(16) ?
O3 Ni2 N4 . . 95.41(16) ?
O3 Ni2 O4 . . 178.09(17) ?
N4 Ni2 O4 . . 84.71(16) ?
O3 Ni2 N6 . . 89.21(16) ?
N4 Ni2 N6 . . 175.27(17) ?
O4 Ni2 N6 . . 90.72(16) ?
C1 O1 Ni1 . . 127.2(3) ?
C14 O2 Ni1 . . 110.5(3) ?
C26 O3 Ni2 . . 127.0(3) ?
C39 O4 Ni2 . . 110.3(3) ?
C14 N1 N2 . . 107.4(4) ?
C7 N2 N1 . . 116.0(4) ?
C7 N2 Ni1 . . 129.5(3) ?
N1 N2 Ni1 . . 114.5(3) ?
C39 N3 N4 . . 108.2(4) ?
C32 N4 N3 . . 117.0(4) ?
C32 N4 Ni2 . . 129.1(3) ?
N3 N4 Ni2 . . 113.9(3) ?
C21 N5 C25 . . 117.1(5) ?
C21 N5 Ni1 . . 120.9(4) ?
C25 N5 Ni1 . . 122.0(4) ?
C50 N6 C46 . . 116.9(5) ?
C50 N6 Ni2 . . 121.1(3) ?
C46 N6 Ni2 . . 122.0(4) ?
O1 C1 C2 . . 117.7(4) ?
O1 C1 C6 . . 124.7(4) ?
C2 C1 C6 . . 117.7(5) ?
C3 C2 C1 . . 123.5(5) ?
C3 C2 H2 . . 118.3 ?
C1 C2 H2 . . 118.3 ?
C2 C3 C4 . . 118.6(5) ?
C2 C3 H3 . . 120.7 ?
C4 C3 H3 . . 120.7 ?
C5 C4 C3 . . 119.8(5) ?
C5 C4 Br1 . . 120.2(4) ?
C3 C4 Br1 . . 120.0(4) ?
C4 C5 C6 . . 122.6(5) ?
C4 C5 H5 . . 118.7 ?
C6 C5 H5 . . 118.7 ?
C5 C6 C1 . . 117.7(4) ?
C5 C6 C7 . . 120.3(4) ?
C1 C6 C7 . . 122.0(4) ?
N2 C7 C6 . . 121.1(4) ?
N2 C7 C8 . . 120.1(4) ?
C6 C7 C8 . . 118.8(4) ?
C9 C8 C13 . . 118.7(5) ?
C9 C8 C7 . . 120.8(4) ?
C13 C8 C7 . . 120.4(4) ?
C8 C9 C10 . . 120.2(5) ?
C8 C9 H9 . . 119.9 ?
C10 C9 H9 . . 119.9 ?
C11 C10 C9 . . 120.4(5) ?
C11 C10 H10 . . 119.8 ?
C9 C10 H10 . . 119.8 ?
C12 C11 C10 . . 119.5(5) ?
C12 C11 H11 . . 120.2 ?
C10 C11 H11 . . 120.2 ?
C11 C12 C13 . . 120.3(5) ?
C11 C12 H12 . . 119.9 ?
C13 C12 H12 . . 119.9 ?
C8 C13 C12 . . 120.8(5) ?
C8 C13 H13 . . 119.6 ?
C12 C13 H13 . . 119.6 ?
O2 C14 N1 . . 123.2(4) ?
O2 C14 C15 . . 117.4(4) ?
N1 C14 C15 . . 119.4(5) ?
C16 C15 C20 . . 119.0(5) ?
C16 C15 C14 . . 121.6(5) ?
C20 C15 C14 . . 119.3(5) ?
C15 C16 C17 . . 120.4(5) ?
C15 C16 H16 . . 119.8 ?
C17 C16 H16 . . 119.8 ?
C18 C17 C16 . . 119.8(5) ?
C18 C17 H17 . . 120.1 ?
C16 C17 H17 . . 120.1 ?
C17 C18 C19 . . 119.6(5) ?
C17 C18 H18 . . 120.2 ?
C19 C18 H18 . . 120.2 ?
C18 C19 C20 . . 120.4(6) ?
C18 C19 H19 . . 119.8 ?
C20 C19 H19 . . 119.8 ?
C19 C20 C15 . . 120.6(5) ?
C19 C20 H20 . . 119.7 ?
C15 C20 H20 . . 119.7 ?
N5 C21 C22 . . 123.0(5) ?
N5 C21 H21 . . 118.5 ?
C22 C21 H21 . . 118.5 ?
C21 C22 C23 . . 119.1(6) ?
C21 C22 H22 . . 120.4 ?
C23 C22 H22 . . 120.4 ?
C24 C23 C22 . . 119.1(6) ?
C24 C23 H23 . . 120.4 ?
C22 C23 H23 . . 120.4 ?
C23 C24 C25 . . 119.1(5) ?
C23 C24 H24 . . 120.5 ?
C25 C24 H24 . . 120.5 ?
N5 C25 C24 . . 122.5(5) ?
N5 C25 H25 . . 118.7 ?
C24 C25 H25 . . 118.7 ?
O3 C26 C31 . . 124.8(4) ?
O3 C26 C27 . . 116.5(4) ?
C31 C26 C27 . . 118.7(4) ?
C28 C27 C26 . . 122.9(5) ?
C28 C27 H27 . . 118.6 ?
C26 C27 H27 . . 118.6 ?
C27 C28 C29 . . 117.8(5) ?
C27 C28 H28 . . 121.1 ?
C29 C28 H28 . . 121.1 ?
C30 C29 C28 . . 121.2(5) ?
C30 C29 Br2 . . 119.0(4) ?
C28 C29 Br2 . . 119.8(4) ?
C29 C30 C31 . . 122.2(5) ?
C29 C30 H30 . . 118.9 ?
C31 C30 H30 . . 118.9 ?
C26 C31 C30 . . 117.3(4) ?
C26 C31 C32 . . 122.8(4) ?
C30 C31 C32 . . 119.9(4) ?
N4 C32 C31 . . 120.8(4) ?
N4 C32 C33 . . 119.5(4) ?
C31 C32 C33 . . 119.6(4) ?
C38 C33 C34 . . 119.3(5) ?
C38 C33 C32 . . 119.9(5) ?
C34 C33 C32 . . 120.7(5) ?
C35 C34 C33 . . 120.0(6) ?
C35 C34 H34 . . 120.0 ?
C33 C34 H34 . . 120.0 ?
C36 C35 C34 . . 119.4(6) ?
C36 C35 H35 . . 120.3 ?
C34 C35 H35 . . 120.3 ?
C35 C36 C37 . . 121.1(6) ?
C35 C36 H36 . . 119.5 ?
C37 C36 H36 . . 119.5 ?
C38 C37 C36 . . 119.7(6) ?
C38 C37 H37 . . 120.2 ?
C36 C37 H37 . . 120.2 ?
C37 C38 C33 . . 120.6(5) ?
C37 C38 H38 . . 119.7 ?
C33 C38 H38 . . 119.7 ?
O4 C39 N3 . . 123.0(4) ?
O4 C39 C40 . . 118.2(5) ?
N3 C39 C40 . . 118.9(5) ?
C41 C40 C45 . . 118.1(5) ?
C41 C40 C39 . . 120.5(5) ?
C45 C40 C39 . . 121.4(5) ?
C40 C41 C42 . . 120.4(6) ?
C40 C41 H41 . . 119.8 ?
C42 C41 H41 . . 119.8 ?
C43 C42 C41 . . 120.4(6) ?
C43 C42 H42 . . 119.8 ?
C41 C42 H42 . . 119.8 ?
C42 C43 C44 . . 121.4(6) ?
C42 C43 H43 . . 119.3 ?
C44 C43 H43 . . 119.3 ?
C43 C44 C45 . . 118.3(7) ?
C43 C44 H44 . . 120.8 ?
C45 C44 H44 . . 120.8 ?
C44 C45 C40 . . 121.4(6) ?
C44 C45 H45 . . 119.3 ?
C40 C45 H45 . . 119.3 ?
N6 C46 C47 . . 122.3(6) ?
N6 C46 H46 . . 118.9 ?
C47 C46 H46 . . 118.9 ?
C48 C47 C46 . . 119.5(6) ?
C48 C47 H47 . . 120.2 ?
C46 C47 H47 . . 120.2 ?
C49 C48 C47 . . 118.4(6) ?
C49 C48 H48 . . 120.8 ?
C47 C48 H48 . . 120.8 ?
C48 C49 C50 . . 119.9(6) ?
C48 C49 H49 . . 120.1 ?
C50 C49 H49 . . 120.1 ?
N6 C50 C49 . . 123.0(5) ?
N6 C50 H50 . . 118.5 ?
C49 C50 H50 . . 118.5 ?

loop_
_geom_bond_atom_site_label_1
_geom_bond_atom_site_label_2
_geom_bond_site_symmetry_2
_geom_bond_distance
_geom_bond_publ_flag
Ni1 O1 . 1.808(3) ?
Ni1 O2 . 1.829(3) ?
Ni1 N2 . 1.831(4) ?
Ni1 N5 . 1.930(4) ?
Ni2 O3 . 1.800(3) ?
Ni2 N4 . 1.834(4) ?
Ni2 O4 . 1.834(3) ?
Ni2 N6 . 1.917(4) ?
Br1 C4 . 1.896(5) ?
Br2 C29 . 1.899(5) ?
O1 C1 . 1.305(5) ?
O2 C14 . 1.302(6) ?
O3 C26 . 1.310(5) ?
O4 C39 . 1.305(6) ?
N1 C14 . 1.305(6) ?
N1 N2 . 1.404(5) ?
N2 C7 . 1.298(6) ?
N3 C39 . 1.311(6) ?
N3 N4 . 1.405(5) ?
N4 C32 . 1.307(6) ?
N5 C21 . 1.337(6) ?
N5 C25 . 1.338(6) ?
N6 C50 . 1.341(6) ?
N6 C46 . 1.344(6) ?
C1 C2 . 1.395(6) ?
C1 C6 . 1.421(6) ?
C2 C3 . 1.354(7) ?
C2 H2 . 0.9300 ?
C3 C4 . 1.396(7) ?
C3 H3 . 0.9300 ?
C4 C5 . 1.359(6) ?
C5 C6 . 1.397(6) ?
C5 H5 . 0.9300 ?
C6 C7 . 1.455(6) ?
C7 C8 . 1.491(6) ?
C8 C9 . 1.371(6) ?
C8 C13 . 1.372(6) ?
C9 C10 . 1.381(7) ?
C9 H9 . 0.9300 ?
C10 C11 . 1.366(7) ?
C10 H10 . 0.9300 ?
C11 C12 . 1.359(7) ?
C11 H11 . 0.9300 ?
C12 C13 . 1.376(7) ?
C12 H12 . 0.9300 ?
C13 H13 . 0.9300 ?
C14 C15 . 1.470(7) ?
C15 C16 . 1.364(7) ?
C15 C20 . 1.374(7) ?
C16 C17 . 1.395(7) ?
C16 H16 . 0.9300 ?
C17 C18 . 1.364(8) ?
C17 H17 . 0.9300 ?
C18 C19 . 1.370(8) ?
C18 H18 . 0.9300 ?
C19 C20 . 1.371(7) ?
C19 H19 . 0.9300 ?
C20 H20 . 0.9300 ?
C21 C22 . 1.359(7) ?
C21 H21 . 0.9300 ?
C22 C23 . 1.361(8) ?
C22 H22 . 0.9300 ?
C23 C24 . 1.357(8) ?
C23 H23 . 0.9300 ?
C24 C25 . 1.371(7) ?
C24 H24 . 0.9300 ?
C25 H25 . 0.9300 ?
C26 C31 . 1.402(6) ?
C26 C27 . 1.408(7) ?
C27 C28 . 1.365(6) ?
C27 H27 . 0.9300 ?
C28 C29 . 1.390(7) ?
C28 H28 . 0.9300 ?
C29 C30 . 1.351(6) ?
C30 C31 . 1.413(6) ?
C30 H30 . 0.9300 ?
C31 C32 . 1.440(6) ?
C32 C33 . 1.508(7) ?
C33 C38 . 1.377(7) ?
C33 C34 . 1.389(7) ?
C34 C35 . 1.379(8) ?
C34 H34 . 0.9300 ?
C35 C36 . 1.357(8) ?
C35 H35 . 0.9300 ?
C36 C37 . 1.379(8) ?
C36 H36 . 0.9300 ?
C37 C38 . 1.356(7) ?
C37 H37 . 0.9300 ?
C38 H38 . 0.9300 ?
C39 C40 . 1.465(7) ?
C40 C41 . 1.375(7) ?
C40 C45 . 1.389(7) ?
C41 C42 . 1.383(8) ?
C41 H41 . 0.9300 ?
C42 C43 . 1.348(9) ?
C42 H42 . 0.9300 ?
C43 C44 . 1.367(9) ?
C43 H43 . 0.9300 ?
C44 C45 . 1.388(8) ?
C44 H44 . 0.9300 ?
C45 H45 . 0.9300 ?
C46 C47 . 1.374(7) ?
C46 H46 . 0.9300 ?
C47 C48 . 1.370(8) ?
C47 H47 . 0.9300 ?
C48 C49 . 1.354(7) ?
C48 H48 . 0.9300 ?
C49 C50 . 1.362(7) ?
C49 H49 . 0.9300 ?
C50 H50 . 0.9300 ?

loop_
_geom_torsion_atom_site_label_1
_geom_torsion_atom_site_label_2
_geom_torsion_atom_site_label_3
_geom_torsion_atom_site_label_4
_geom_torsion_site_symmetry_1
_geom_torsion_site_symmetry_2
_geom_torsion_site_symmetry_3
_geom_torsion_site_symmetry_4
_geom_torsion
_geom_torsion_publ_flag
N2 Ni1 O1 C1 . . . . 1.1(4) ?
N5 Ni1 O1 C1 . . . . 176.4(4) ?
N2 Ni1 O2 C14 . . . . 3.2(3) ?
N5 Ni1 O2 C14 . . . . -171.9(3) ?
N4 Ni2 O3 C26 . . . . -1.4(4) ?
N6 Ni2 O3 C26 . . . . 177.5(4) ?
N4 Ni2 O4 C39 . . . . 0.4(3) ?
N6 Ni2 O4 C39 . . . . -178.4(3) ?
C14 N1 N2 C7 . . . . -178.1(4) ?
C14 N1 N2 Ni1 . . . . 1.6(5) ?
O1 Ni1 N2 C7 . . . . -0.2(4) ?
O2 Ni1 N2 C7 . . . . 176.9(4) ?
O1 Ni1 N2 N1 . . . . -179.9(3) ?
O2 Ni1 N2 N1 . . . . -2.7(3) ?
C39 N3 N4 C32 . . . . -177.2(4) ?
C39 N3 N4 Ni2 . . . . 1.1(5) ?
O3 Ni2 N4 C32 . . . . -1.0(4) ?
O4 Ni2 N4 C32 . . . . 177.1(4) ?
O3 Ni2 N4 N3 . . . . -178.9(3) ?
O4 Ni2 N4 N3 . . . . -0.8(3) ?
O1 Ni1 N5 C21 . . . . 150.0(4) ?
O2 Ni1 N5 C21 . . . . -27.2(4) ?
O1 Ni1 N5 C25 . . . . -32.2(4) ?
O2 Ni1 N5 C25 . . . . 150.7(4) ?
O3 Ni2 N6 C50 . . . . -29.6(4) ?
O4 Ni2 N6 C50 . . . . 152.3(4) ?
O3 Ni2 N6 C46 . . . . 152.2(4) ?
O4 Ni2 N6 C46 . . . . -25.9(4) ?
Ni1 O1 C1 C2 . . . . 177.6(3) ?
Ni1 O1 C1 C6 . . . . -2.5(7) ?
O1 C1 C2 C3 . . . . 176.3(4) ?
C6 C1 C2 C3 . . . . -3.6(7) ?
C1 C2 C3 C4 . . . . 0.9(8) ?
C2 C3 C4 C5 . . . . 1.5(7) ?
C2 C3 C4 Br1 . . . . -177.8(4) ?
C3 C4 C5 C6 . . . . -1.1(7) ?
Br1 C4 C5 C6 . . . . 178.2(3) ?
C4 C5 C6 C1 . . . . -1.6(7) ?
C4 C5 C6 C7 . . . . 179.4(4) ?
O1 C1 C6 C5 . . . . -176.1(4) ?
C2 C1 C6 C5 . . . . 3.8(6) ?
O1 C1 C6 C7 . . . . 2.9(7) ?
C2 C1 C6 C7 . . . . -177.2(4) ?
N1 N2 C7 C6 . . . . -179.7(4) ?
Ni1 N2 C7 C6 . . . . 0.7(7) ?
N1 N2 C7 C8 . . . . 0.5(6) ?
Ni1 N2 C7 C8 . . . . -179.2(3) ?
C5 C6 C7 N2 . . . . 177.0(4) ?
C1 C6 C7 N2 . . . . -1.9(7) ?
C5 C6 C7 C8 . . . . -3.1(6) ?
C1 C6 C7 C8 . . . . 178.0(4) ?
N2 C7 C8 C9 . . . . -74.7(6) ?
C6 C7 C8 C9 . . . . 105.4(5) ?
N2 C7 C8 C13 . . . . 107.3(5) ?
C6 C7 C8 C13 . . . . -72.5(6) ?
C13 C8 C9 C10 . . . . 1.9(7) ?
C7 C8 C9 C10 . . . . -176.1(5) ?
C8 C9 C10 C11 . . . . -1.0(8) ?
C9 C10 C11 C12 . . . . -0.4(9) ?
C10 C11 C12 C13 . . . . 0.9(9) ?
C9 C8 C13 C12 . . . . -1.3(8) ?
C7 C8 C13 C12 . . . . 176.6(5) ?
C11 C12 C13 C8 . . . . -0.1(9) ?
Ni1 O2 C14 N1 . . . . -3.5(6) ?
Ni1 O2 C14 C15 . . . . 175.5(3) ?
N2 N1 C14 O2 . . . . 1.3(6) ?
N2 N1 C14 C15 . . . . -177.7(4) ?
O2 C14 C15 C16 . . . . -141.4(5) ?
N1 C14 C15 C16 . . . . 37.6(7) ?
O2 C14 C15 C20 . . . . 36.9(6) ?
N1 C14 C15 C20 . . . . -144.1(5) ?
C20 C15 C16 C17 . . . . -1.0(7) ?
C14 C15 C16 C17 . . . . 177.4(5) ?
C15 C16 C17 C18 . . . . 0.8(8) ?
C16 C17 C18 C19 . . . . 0.5(8) ?
C17 C18 C19 C20 . . . . -1.6(9) ?
C18 C19 C20 C15 . . . . 1.5(8) ?
C16 C15 C20 C19 . . . . -0.2(7) ?
C14 C15 C20 C19 . . . . -178.6(5) ?
C25 N5 C21 C22 . . . . 1.5(8) ?
Ni1 N5 C21 C22 . . . . 179.4(4) ?
N5 C21 C22 C23 . . . . 0.3(9) ?
C21 C22 C23 C24 . . . . -1.1(9) ?
C22 C23 C24 C25 . . . . 0.1(9) ?
C21 N5 C25 C24 . . . . -2.5(8) ?
Ni1 N5 C25 C24 . . . . 179.6(4) ?
C23 C24 C25 N5 . . . . 1.8(9) ?
Ni2 O3 C26 C31 . . . . 3.0(7) ?
Ni2 O3 C26 C27 . . . . -177.2(3) ?
O3 C26 C27 C28 . . . . 178.8(5) ?
C31 C26 C27 C28 . . . . -1.3(8) ?
C26 C27 C28 C29 . . . . 0.9(8) ?
C27 C28 C29 C30 . . . . 0.2(8) ?
C27 C28 C29 Br2 . . . . -179.4(4) ?
C28 C29 C30 C31 . . . . -0.8(8) ?
Br2 C29 C30 C31 . . . . 178.8(4) ?
O3 C26 C31 C30 . . . . -179.5(4) ?
C27 C26 C31 C30 . . . . 0.7(7) ?
O3 C26 C31 C32 . . . . -2.0(8) ?
C27 C26 C31 C32 . . . . 178.1(5) ?
C29 C30 C31 C26 . . . . 0.3(7) ?
C29 C30 C31 C32 . . . . -177.2(5) ?
N3 N4 C32 C31 . . . . 179.8(4) ?
Ni2 N4 C32 C31 . . . . 1.9(7) ?
N3 N4 C32 C33 . . . . -0.8(6) ?
Ni2 N4 C32 C33 . . . . -178.6(3) ?
C26 C31 C32 N4 . . . . -0.4(7) ?
C30 C31 C32 N4 . . . . 176.9(4) ?
C26 C31 C32 C33 . . . . -179.9(4) ?
C30 C31 C32 C33 . . . . -2.6(7) ?
N4 C32 C33 C38 . . . . 118.7(5) ?
C31 C32 C33 C38 . . . . -61.9(6) ?
N4 C32 C33 C34 . . . . -64.9(6) ?
C31 C32 C33 C34 . . . . 114.6(5) ?
C38 C33 C34 C35 . . . . 0.2(8) ?
C32 C33 C34 C35 . . . . -176.3(5) ?
C33 C34 C35 C36 . . . . -0.3(9) ?
C34 C35 C36 C37 . . . . 0.2(10) ?
C35 C36 C37 C38 . . . . 0.0(10) ?
C36 C37 C38 C33 . . . . 0.0(9) ?
C34 C33 C38 C37 . . . . -0.1(8) ?
C32 C33 C38 C37 . . . . 176.4(5) ?
Ni2 O4 C39 N3 . . . . 0.1(6) ?
Ni2 O4 C39 C40 . . . . -178.9(3) ?
N4 N3 C39 O4 . . . . -0.8(6) ?
N4 N3 C39 C40 . . . . 178.2(4) ?
O4 C39 C40 C41 . . . . 12.4(7) ?
N3 C39 C40 C41 . . . . -166.6(5) ?
O4 C39 C40 C45 . . . . -169.5(5) ?
N3 C39 C40 C45 . . . . 11.5(8) ?
C45 C40 C41 C42 . . . . -0.8(8) ?
C39 C40 C41 C42 . . . . 177.3(5) ?
C40 C41 C42 C43 . . . . 0.6(10) ?
C41 C42 C43 C44 . . . . 0.5(11) ?
C42 C43 C44 C45 . . . . -1.2(10) ?
C43 C44 C45 C40 . . . . 0.9(10) ?
C41 C40 C45 C44 . . . . 0.1(9) ?
C39 C40 C45 C44 . . . . -178.0(5) ?
C50 N6 C46 C47 . . . . -0.9(7) ?
Ni2 N6 C46 C47 . . . . 177.4(4) ?
N6 C46 C47 C48 . . . . -0.8(9) ?
C46 C47 C48 C49 . . . . 1.0(9) ?
C47 C48 C49 C50 . . . . 0.3(9) ?
C46 N6 C50 C49 . . . . 2.3(7) ?
Ni2 N6 C50 C49 . . . . -176.0(4) ?
C48 C49 C50 N6 . . . . -2.1(8) ?
